data_1512715
loop_
_publ_author_name
'Yong-Qing Huang'
'Yan-Hua Wang'
'Yue Zhao'
'Qian Zhao'
'Yang Yang'
'Wei Zhao'
'Qian Shao'

_publ_section_title
;
 Syntheses, structures and photoluminescent properties of three new
 coordination polymers based on semirigid zwitterionic ligand
;
_journal_name_full
;
Inorganica Chimica Acta
;
_journal_page_first 164
_journal_page_last 170
_journal_volume 393
_journal_year 2012
_chemical_formula_moiety 'C8 H6 N2 O7 Pb'
_chemical_formula_sum 'C8 H6 N2 O7 Pb'
_chemical_formula_weight 449.34
_space_group_IT_number 15
_symmetry_cell_setting monoclinic
_symmetry_space_group_name_Hall '-C 2yc'
_symmetry_space_group_name_H-M 'C 1 2/c 1'
_atom_sites_solution_hydrogens geom
_atom_sites_solution_primary direct
_atom_sites_solution_secondary difmap
_cell_angle_alpha 90.00
_cell_angle_beta 124.074(2)
_cell_angle_gamma 90.00
_cell_formula_units_Z 8
_cell_length_a 24.979(5)
_cell_length_b 4.6302(8)
_cell_length_c 21.620(6)
_cell_measurement_reflns_used 3369
_cell_measurement_temperature 296(2)
_cell_measurement_theta_max 27.48
_cell_measurement_theta_min 2.28
_cell_volume 2071.2(8)
_computing_structure_refinement 'SHELXL-97 (Sheldrick, 1997)'
_computing_structure_solution 'SHELXS-97 (Sheldrick, 1990)'
_diffrn_ambient_temperature 296(2)
_diffrn_measured_fraction_theta_full 0.999
_diffrn_measured_fraction_theta_max 0.999
_diffrn_measurement_device_type 'Bruker smart apexII CCD'
_diffrn_measurement_method '\f and \w scan'
_diffrn_radiation_monochromator graphite
_diffrn_radiation_source 'fine-focus sealed tube'
_diffrn_radiation_type MoK\a
_diffrn_radiation_wavelength 0.71073
_diffrn_reflns_av_R_equivalents 0.0336
_diffrn_reflns_av_sigmaI/netI 0.0394
_diffrn_reflns_limit_h_max 32
_diffrn_reflns_limit_h_min -32
_diffrn_reflns_limit_k_max 2
_diffrn_reflns_limit_k_min -6
_diffrn_reflns_limit_l_max 28
_diffrn_reflns_limit_l_min -28
_diffrn_reflns_number 6606
_diffrn_reflns_theta_full 27.53
_diffrn_reflns_theta_max 27.53
_diffrn_reflns_theta_min 1.97
_exptl_absorpt_coefficient_mu 16.324
_exptl_absorpt_correction_T_max 0.3551
_exptl_absorpt_correction_T_min 0.1571
_exptl_absorpt_correction_type multi-scan
_exptl_absorpt_process_details sadabs(1997)
_exptl_crystal_colour colorless
_exptl_crystal_density_diffrn 2.882
_exptl_crystal_density_method 'not measured'
_exptl_crystal_description needle
_exptl_crystal_F_000 1648
_exptl_crystal_size_max 0.18
_exptl_crystal_size_mid 0.08
_exptl_crystal_size_min 0.08
_refine_diff_density_max 1.919
_refine_diff_density_min -5.393
_refine_diff_density_rms 0.335
_refine_ls_extinction_method none
_refine_ls_goodness_of_fit_ref 1.024
_refine_ls_hydrogen_treatment constr
_refine_ls_matrix_type full
_refine_ls_number_parameters 163
_refine_ls_number_reflns 2377
_refine_ls_number_restraints 0
_refine_ls_restrained_S_all 1.024
_refine_ls_R_factor_all 0.0357
_refine_ls_R_factor_gt 0.0322
_refine_ls_shift/su_max 0.000
_refine_ls_shift/su_mean 0.000
_refine_ls_structure_factor_coef Fsqd
_refine_ls_weighting_details 'calc w=1/[\s^2^(Fo^2^)+(0.0544P)^2^+0.0000P] where P=(Fo^2^+2Fc^2^)/3'
_refine_ls_weighting_scheme calc
_refine_ls_wR_factor_gt 0.0795
_refine_ls_wR_factor_ref 0.0821
_reflns_number_gt 2131
_reflns_number_total 2377
_reflns_threshold_expression >2sigma(I)
_cod_data_source_file ICA-2013-394-164-170-3.cif
_cod_data_source_block 3
_cod_original_sg_symbol_H-M 'C 2/c'
_cod_database_code 1512715

loop_
_symmetry_equiv_pos_as_xyz
'x, y, z'
'-x, y, -z+1/2'
'x+1/2, y+1/2, z'
'-x+1/2, y+1/2, -z+1/2'
'-x, -y, -z'
'x, -y, z-1/2'
'-x+1/2, -y+1/2, -z'
'x+1/2, -y+1/2, z-1/2'

loop_
_atom_site_label
_atom_site_type_symbol
_atom_site_fract_x
_atom_site_fract_y
_atom_site_fract_z
_atom_site_U_iso_or_equiv
_atom_site_adp_type
_atom_site_occupancy
_atom_site_symmetry_multiplicity
_atom_site_calc_flag
_atom_site_refinement_flags
Pb1 Pb 0.145023(10) 0.94494(4) 0.195760(11) 0.02029(10) Uani 1 1 d .
O1 O 0.1538(2) 0.4966(9) 0.2690(2) 0.0296(10) Uani 1 1 d .
O2 O 0.0825(2) 0.1574(10) 0.2470(2) 0.0331(10) Uani 1 1 d .
O3 O -0.0393(2) 0.7044(8) 0.3783(2) 0.0311(9) Uani 1 1 d .
O4 O -0.07725(19) 0.3250(9) 0.4057(2) 0.0266(8) Uani 1 1 d .
O5 O 0.1668(2) 0.8694(11) 0.0897(2) 0.0379(10) Uani 1 1 d .
O6 O 0.2452(3) 0.6515(14) 0.0937(3) 0.0553(14) Uani 1 1 d .
O7 O 0.2271(3) 0.5746(10) 0.1805(3) 0.0468(13) Uani 1 1 d .
N1 N 0.0733(3) 0.4360(9) 0.4215(3) 0.0196(10) Uani 1 1 d .
N2 N 0.2136(2) 0.6971(12) 0.1212(3) 0.0317(11) Uani 1 1 d .
C7 C 0.0288(3) 0.2948(11) 0.4360(3) 0.0213(10) Uani 1 1 d .
H7A H 0.0498 0.2773 0.4895 0.026 Uiso 1 1 calc R
H7B H 0.0196 0.1014 0.4153 0.026 Uiso 1 1 calc R
C4 C 0.1140(3) 0.6425(12) 0.4682(3) 0.0220(11) Uani 1 1 d .
H4A H 0.1137 0.6948 0.5096 0.026 Uiso 1 1 calc R
C1 C 0.1161(3) 0.3694(12) 0.2817(3) 0.0244(11) Uani 1 1 d .
C8 C -0.0346(3) 0.4570(11) 0.4031(3) 0.0208(11) Uani 1 1 d .
C5 C 0.1557(3) 0.7763(12) 0.4550(3) 0.0251(11) Uani 1 1 d .
H5A H 0.1826 0.9232 0.4864 0.030 Uiso 1 1 calc R
C3 C 0.0728(3) 0.3573(12) 0.3616(3) 0.0198(10) Uani 1 1 d .
H3A H 0.0435 0.2177 0.3296 0.024 Uiso 1 1 calc R
C6 C 0.1574(3) 0.6917(12) 0.3947(3) 0.0249(12) Uani 1 1 d .
H6A H 0.1867 0.7756 0.3864 0.030 Uiso 1 1 calc R
C2 C 0.1144(3) 0.4772(12) 0.3463(3) 0.0219(11) Uani 1 1 d .

loop_
_atom_site_aniso_label
_atom_site_aniso_U_11
_atom_site_aniso_U_22
_atom_site_aniso_U_33
_atom_site_aniso_U_23
_atom_site_aniso_U_13
_atom_site_aniso_U_12
Pb1 0.02079(15) 0.02162(17) 0.02462(15) -0.00071(7) 0.01649(11) 0.00125(8)
O1 0.036(3) 0.035(2) 0.032(2) 0.0060(17) 0.028(2) 0.003(2)
O2 0.044(3) 0.031(2) 0.037(2) -0.012(2) 0.031(2) -0.008(2)
O3 0.025(2) 0.017(2) 0.046(2) 0.0021(17) 0.0169(19) -0.0003(18)
O4 0.025(2) 0.031(2) 0.034(2) -0.0081(17) 0.0223(18) -0.0065(19)
O5 0.035(3) 0.046(2) 0.038(2) 0.011(2) 0.023(2) 0.016(2)
O6 0.042(3) 0.072(4) 0.067(3) -0.027(3) 0.040(3) 0.001(3)
O7 0.037(3) 0.047(3) 0.044(3) 0.011(2) 0.015(2) 0.011(2)
N1 0.022(3) 0.017(2) 0.026(2) -0.0004(16) 0.017(2) 0.0007(18)
N2 0.022(2) 0.038(3) 0.034(3) -0.010(2) 0.015(2) 0.000(2)
C7 0.021(3) 0.022(3) 0.024(2) 0.004(2) 0.015(2) 0.002(2)
C4 0.029(3) 0.016(2) 0.026(2) -0.002(2) 0.019(2) 0.000(2)
C1 0.029(3) 0.023(3) 0.029(3) 0.004(2) 0.021(2) 0.009(3)
C8 0.025(3) 0.019(3) 0.023(3) -0.0070(19) 0.016(2) -0.004(2)
C5 0.030(3) 0.021(2) 0.030(3) -0.006(2) 0.020(2) -0.002(2)
C3 0.017(2) 0.022(2) 0.023(2) 0.002(2) 0.013(2) 0.002(2)
C6 0.024(3) 0.026(3) 0.031(3) 0.000(2) 0.019(2) -0.004(2)
C2 0.024(3) 0.020(3) 0.025(3) 0.000(2) 0.016(2) 0.002(2)

loop_
_atom_type_symbol
_atom_type_description
_atom_type_scat_dispersion_real
_atom_type_scat_dispersion_imag
_atom_type_scat_source
C C 0.0033 0.0016 'International Tables Vol C Tables 4.2.6.8 and 6.1.1.4'
H H 0.0000 0.0000 'International Tables Vol C Tables 4.2.6.8 and 6.1.1.4'
N N 0.0061 0.0033 'International Tables Vol C Tables 4.2.6.8 and 6.1.1.4'
O O 0.0106 0.0060 'International Tables Vol C Tables 4.2.6.8 and 6.1.1.4'
Pb Pb -3.3944 10.1111 'International Tables Vol C Tables 4.2.6.8 and 6.1.1.4'

loop_
_geom_angle_atom_site_label_1
_geom_angle_atom_site_label_2
_geom_angle_atom_site_label_3
_geom_angle
_geom_angle_site_symmetry_1
_geom_angle_site_symmetry_3
O3 Pb1 O1 73.90(15) 2 .
O3 Pb1 O2 76.32(14) 2 1_565
O1 Pb1 O2 84.58(14) . 1_565
O3 Pb1 O4 78.50(13) 2 2_565
O1 Pb1 O4 151.06(14) . 2_565
O2 Pb1 O4 80.58(13) 1_565 2_565
O3 Pb1 O5 92.41(14) 2 .
O1 Pb1 O5 116.18(14) . .
O2 Pb1 O5 153.02(14) 1_565 .
O4 Pb1 O5 73.12(12) 2_565 .
C1 O1 Pb1 134.4(4) . .
C1 O2 Pb1 101.3(4) . 1_545
C8 O3 Pb1 120.5(4) . 2
C8 O4 Pb1 117.7(3) . 2_545
N2 O5 Pb1 101.2(3) . .
C3 N1 C4 120.8(5) . .
C3 N1 C7 119.2(4) . .
C4 N1 C7 120.0(4) . .
O6 N2 O5 119.8(5) . .
O6 N2 O7 122.0(6) . .
O5 N2 O7 118.2(5) . .
N1 C7 C8 113.3(4) . .
N1 C7 H7A 108.9 . .
C8 C7 H7A 108.9 . .
N1 C7 H7B 108.9 . .
C8 C7 H7B 108.9 . .
H7A C7 H7B 107.7 . .
N1 C4 C5 120.4(5) . .
N1 C4 H4A 119.8 . .
C5 C4 H4A 119.8 . .
O2 C1 O1 125.0(5) . .
O2 C1 C2 117.6(5) . .
O1 C1 C2 117.3(5) . .
O3 C8 O4 126.2(5) . .
O3 C8 C7 118.6(5) . .
O4 C8 C7 115.2(5) . .
C4 C5 C6 119.7(5) . .
C4 C5 H5A 120.1 . .
C6 C5 H5A 120.1 . .
N1 C3 C2 121.7(5) . .
N1 C3 H3A 119.2 . .
C2 C3 H3A 119.2 . .
C5 C6 C2 119.1(5) . .
C5 C6 H6A 120.5 . .
C2 C6 H6A 120.5 . .
C3 C2 C6 118.2(5) . .
C3 C2 C1 120.5(5) . .
C6 C2 C1 121.2(5) . .

loop_
_geom_bond_atom_site_label_1
_geom_bond_atom_site_label_2
_geom_bond_distance
_geom_bond_site_symmetry_2
Pb1 O3 2.457(4) 2
Pb1 O1 2.544(4) .
Pb1 O2 2.563(4) 1_565
Pb1 O4 2.571(4) 2_565
Pb1 O5 2.660(4) .
O1 C1 1.265(7) .
O2 C1 1.235(7) .
O2 Pb1 2.563(4) 1_545
O3 C8 1.242(7) .
O3 Pb1 2.457(4) 2
O4 C8 1.255(7) .
O4 Pb1 2.571(4) 2_545
O5 N2 1.256(7) .
O6 N2 1.243(6) .
O7 N2 1.263(7) .
N1 C3 1.339(6) .
N1 C4 1.347(7) .
N1 C7 1.467(7) .
C7 C8 1.522(8) .
C7 H7A 0.9700 .
C7 H7B 0.9700 .
C4 C5 1.373(7) .
C4 H4A 0.9300 .
C1 C2 1.507(7) .
C5 C6 1.384(7) .
C5 H5A 0.9300 .
C3 C2 1.372(8) .
C3 H3A 0.9300 .
C6 C2 1.406(8) .
C6 H6A 0.9300 .
